data_7124757
loop_
_publ_author_name
'Li, Yu-Hao'
'Jiang, Ji-Jun'
'Fan, Yan-Zhong'
'Wei, Zhang-Wen'
'Chen, Cheng-Xia'
'Yu, Hui-Juan'
'Zheng, Shao-Ping'
'Fenske, Dieter'
'Su, Cheng-Yong'
'Barboiu, Mihail'

_publ_section_title
;
 Solvent- and anion-induced interconversions of metal-organic cages.
;
_journal_issue 56
_journal_name_full 'Chemical communications (Cambridge, England)'
_journal_page_first 8745
_journal_page_last 8748
_journal_paper_doi 10.1039/c6cc04420d
_journal_volume 52
_journal_year 2016
_chemical_formula_sum 'C98 H75 B4 F16 N17 O4 Pd2'
_chemical_formula_weight 2114.79
_space_group_crystal_system monoclinic
_space_group_IT_number 15
_space_group_name_Hall '-C 2yc'
_space_group_name_H-M_alt 'C 1 2/c 1'
_atom_sites_solution_hydrogens geom
_audit_creation_method SHELXL-2014/7
_audit_update_record
;
2016-03-12 deposited with the CCDC.
2016-06-16 downloaded from the CCDC.
;
_cell_angle_alpha 90
_cell_angle_beta 125.766(3)
_cell_angle_gamma 90
_cell_formula_units_Z 8
_cell_length_a 43.0462(13)
_cell_length_b 20.7440(4)
_cell_length_c 28.9748(7)
_cell_measurement_reflns_used 10892
_cell_measurement_temperature 173(2)
_cell_measurement_theta_max 72.7550
_cell_measurement_theta_min 3.5190
_cell_volume 20993.7(12)
_computing_structure_refinement 'SHELXL-2014/7 (Sheldrick, 2014)'
_diffrn_ambient_temperature 173(2)
_diffrn_measured_fraction_theta_full 0.995
_diffrn_measured_fraction_theta_max 0.995
_diffrn_measurement_device_type 'SuperNova, Dual, Cu at zero, Atlas'
_diffrn_radiation_type CuK\a
_diffrn_radiation_wavelength 1.54178
_diffrn_reflns_av_R_equivalents 0.0478
_diffrn_reflns_av_unetI/netI 0.0620
_diffrn_reflns_Laue_measured_fraction_full 0.995
_diffrn_reflns_Laue_measured_fraction_max 0.995
_diffrn_reflns_limit_h_max 32
_diffrn_reflns_limit_h_min -50
_diffrn_reflns_limit_k_max 24
_diffrn_reflns_limit_k_min -23
_diffrn_reflns_limit_l_max 34
_diffrn_reflns_limit_l_min -26
_diffrn_reflns_number 35991
_diffrn_reflns_point_group_measured_fraction_full 0.995
_diffrn_reflns_point_group_measured_fraction_max 0.995
_diffrn_reflns_theta_full 64.999
_diffrn_reflns_theta_max 64.999
_diffrn_reflns_theta_min 3.529
_diffrn_source 'SuperNova (Cu) X-ray Source'
_exptl_absorpt_coefficient_mu 3.489
_exptl_absorpt_correction_T_max 1.00000
_exptl_absorpt_correction_T_min 0.56341
_exptl_absorpt_correction_type empirical
_exptl_absorpt_process_details
;
CrysAlisPro, Agilent Technologies,
Version 1.171.36.21 (release 14-08-2012 CrysAlis171 .NET)
(compiled Sep 14 2012,17:21:16)
Empirical absorption correction using spherical harmonics,
 implemented in SCALE3 ABSPACK scaling algorithm.
;
_exptl_crystal_colour yellow
_exptl_crystal_density_diffrn 1.338
_exptl_crystal_description block
_exptl_crystal_F_000 8560
_exptl_crystal_size_max 0.250
_exptl_crystal_size_mid 0.200
_exptl_crystal_size_min 0.150
_refine_diff_density_max 2.421
_refine_diff_density_min -1.591
_refine_diff_density_rms 0.104
_refine_ls_extinction_method none
_refine_ls_goodness_of_fit_ref 1.045
_refine_ls_hydrogen_treatment constr
_refine_ls_matrix_type full
_refine_ls_number_parameters 1293
_refine_ls_number_reflns 17774
_refine_ls_number_restraints 420
_refine_ls_restrained_S_all 1.061
_refine_ls_R_factor_all 0.1496
_refine_ls_R_factor_gt 0.0927
_refine_ls_shift/su_max 0.001
_refine_ls_shift/su_mean 0.000
_refine_ls_structure_factor_coef Fsqd
_refine_ls_weighting_details 'w=1/[\s^2^(Fo^2^)+(0.0510P)^2^+361.1553P] where P=(Fo^2^+2Fc^2^)/3'
_refine_ls_weighting_scheme calc
_refine_ls_wR_factor_gt 0.2049
_refine_ls_wR_factor_ref 0.2488
_reflns_Friedel_coverage 0.000
_reflns_number_gt 10740
_reflns_number_total 17774
_reflns_threshold_expression 'I > 2\s(I)'
_cod_data_source_file c6cc04420d2.cif
_cod_data_source_block cage-BF4-
_cod_original_cell_volume 20993.7(11)
_cod_original_sg_symbol_H-M 'C 2/c'
_cod_database_code 7124757
_shelx_shelxl_version_number 2014/7
_shelx_space_group_comment
;
The symmetry employed for this shelxl refinement is uniquely defined
by the following loop, which should always be used as a source of
symmetry information in preference to the above space-group names.
They are only intended as comments.
;
_shelx_estimated_absorpt_t_min 0.476
_shelx_estimated_absorpt_t_max 0.623

loop_
_space_group_symop_operation_xyz
'x, y, z'
'-x, y, -z+1/2'
'x+1/2, y+1/2, z'
'-x+1/2, y+1/2, -z+1/2'
'-x, -y, -z'
'x, -y, z-1/2'
'-x+1/2, -y+1/2, -z'
'x+1/2, -y+1/2, z-1/2'

loop_
_atom_site_label
_atom_site_type_symbol
_atom_site_fract_x
_atom_site_fract_y
_atom_site_fract_z
_atom_site_U_iso_or_equiv
_atom_site_adp_type
_atom_site_occupancy
_atom_site_site_symmetry_order
_atom_site_calc_flag
_atom_site_refinement_flags_posn
_atom_site_refinement_flags_adp
_atom_site_refinement_flags_occupancy
Pd1 Pd -0.11412(2) 0.45128(3) 0.20551(3) 0.0557(2) Uani 1 1 d . . .
Pd2 Pd 0.32364(2) 0.45958(4) 0.36533(3) 0.0709(3) Uani 1 1 d . . .
O1 O 0.1551(2) 0.7643(4) 0.4479(4) 0.098(3) Uani 1 1 d . . .
O2 O 0.0395(2) 0.6342(4) 0.0508(3) 0.083(2) Uani 1 1 d . . .
O3 O 0.0642(2) 0.1298(4) 0.1591(4) 0.096(3) Uani 1 1 d . . .
O4 O 0.1675(2) 0.2758(4) 0.5472(3) 0.097(3) Uani 1 1 d . . .
N1 N -0.1017(2) 0.5455(3) 0.2287(3) 0.0550(18) Uani 1 1 d . . .
N2 N -0.1373(2) 0.4763(3) 0.1238(3) 0.0500(17) Uani 1 1 d . . .
N3 N -0.1230(2) 0.3560(4) 0.1834(3) 0.0554(19) Uani 1 1 d . . .
N4 N -0.0939(2) 0.4253(3) 0.2861(3) 0.0497(17) Uani 1 1 d . . .
N5 N 0.0005(3) 0.6974(4) 0.3233(4) 0.068(2) Uani 1 1 d . . .
N6 N -0.0710(2) 0.5341(4) 0.0727(3) 0.061(2) Uani 1 1 d . . .
N7 N -0.0483(3) 0.2542(4) 0.1676(4) 0.072(2) Uani 1 1 d . . .
N8 N 0.0154(3) 0.3562(4) 0.4017(3) 0.066(2) Uani 1 1 d . . .
N9 N 0.2621(3) 0.6452(5) 0.4259(5) 0.096(3) Uani 1 1 d . . .
N10 N 0.1909(2) 0.5524(4) 0.1796(3) 0.067(2) Uani 1 1 d . . .
N11 N 0.2138(3) 0.2083(4) 0.2555(4) 0.073(2) Uani 1 1 d . . .
N12 N 0.2882(3) 0.3608(4) 0.5436(4) 0.077(3) Uani 1 1 d . . .
N13 N 0.3333(3) 0.5543(4) 0.3919(3) 0.070(2) Uani 1 1 d . . .
N14 N 0.3025(2) 0.4839(4) 0.2842(3) 0.062(2) Uani 1 1 d . . .
N15 N 0.3119(3) 0.3671(4) 0.3384(3) 0.071(2) Uani 1 1 d . . .
N16 N 0.3403(3) 0.4335(4) 0.4441(4) 0.072(2) Uani 1 1 d . . .
C1 C -0.1284(3) 0.5910(5) 0.2100(4) 0.062(2) Uani 1 1 d . . .
H1 H -0.1546 0.5790 0.1876 0.074 Uiso 1 1 calc R U .
C2 C -0.1188(3) 0.6550(5) 0.2222(4) 0.070(3) Uani 1 1 d . . .
H2 H -0.1384 0.6867 0.2080 0.084 Uiso 1 1 calc R U .
C3 C -0.0811(3) 0.6733(4) 0.2549(4) 0.068(3) Uani 1 1 d . . .
H3 H -0.0743 0.7174 0.2637 0.082 Uiso 1 1 calc R U .
C4 C -0.0532(3) 0.6263(5) 0.2749(4) 0.061(2) Uani 1 1 d . . .
C5 C -0.0643(3) 0.5621(4) 0.2616(4) 0.057(2) Uani 1 1 d . . .
H5 H -0.0454 0.5295 0.2759 0.069 Uiso 1 1 calc R U .
C6 C -0.0119(3) 0.6403(4) 0.3092(4) 0.062(3) Uani 1 1 d . . .
H6 H 0.0058 0.6059 0.3209 0.074 Uiso 1 1 calc R U .
C7 C 0.0405(3) 0.7095(4) 0.3550(4) 0.063(3) Uani 1 1 d . . .
C8 C 0.0541(3) 0.7658(5) 0.3870(5) 0.077(3) Uani 1 1 d . . .
H8 H 0.0367 0.7934 0.3875 0.092 Uiso 1 1 calc R U .
C9 C 0.0923(3) 0.7825(5) 0.4181(5) 0.079(3) Uani 1 1 d . . .
H9 H 0.1010 0.8206 0.4404 0.095 Uiso 1 1 calc R U .
C10 C 0.1177(3) 0.7439(5) 0.4168(5) 0.074(3) Uani 1 1 d . . .
C11 C 0.1052(3) 0.6874(5) 0.3859(4) 0.069(3) Uani 1 1 d . . .
H11A H 0.1229 0.6599 0.3859 0.083 Uiso 1 1 calc R U .
C12 C 0.0669(3) 0.6709(4) 0.3549(4) 0.069(3) Uani 1 1 d . . .
H12 H 0.0584 0.6323 0.3331 0.083 Uiso 1 1 calc R U .
C13 C 0.1808(3) 0.7337(6) 0.4398(6) 0.082(4) Uani 1 1 d . . .
C14 C 0.1855(4) 0.7572(6) 0.4004(6) 0.095(4) Uani 1 1 d . . .
H14 H 0.1702 0.7922 0.3766 0.114 Uiso 1 1 calc R U .
C15 C 0.2126(4) 0.7298(7) 0.3952(6) 0.105(5) Uani 1 1 d . . .
H15 H 0.2164 0.7467 0.3683 0.126 Uiso 1 1 calc R U .
C16 C 0.2344(4) 0.6780(6) 0.4290(6) 0.089(4) Uani 1 1 d . . .
C17 C 0.2288(4) 0.6551(6) 0.4680(7) 0.103(5) Uani 1 1 d . . .
H17 H 0.2436 0.6195 0.4913 0.123 Uiso 1 1 calc R U .
C18 C 0.2021(4) 0.6822(6) 0.4745(7) 0.104(5) Uani 1 1 d . . .
H18 H 0.1986 0.6660 0.5019 0.124 Uiso 1 1 calc R U .
C19 C 0.2856(4) 0.6774(6) 0.4231(5) 0.093(4) Uani 1 1 d . . .
H19 H 0.2855 0.7230 0.4259 0.111 Uiso 1 1 calc R U .
C20 C 0.3132(3) 0.6473(5) 0.4157(5) 0.074(3) Uani 1 1 d . . .
C21 C 0.3455(4) 0.6787(5) 0.4289(5) 0.085(3) Uani 1 1 d . . .
H21 H 0.3499 0.7223 0.4412 0.101 Uiso 1 1 calc R U .
C22 C 0.3710(4) 0.6467(6) 0.4241(5) 0.089(4) Uani 1 1 d . . .
H22 H 0.3936 0.6681 0.4337 0.107 Uiso 1 1 calc R U .
C23 C 0.3648(4) 0.5843(5) 0.4056(5) 0.083(3) Uani 1 1 d . . .
H23 H 0.3830 0.5626 0.4027 0.099 Uiso 1 1 calc R U .
C24 C 0.3081(3) 0.5828(5) 0.3968(4) 0.074(3) Uani 1 1 d . . .
H24 H 0.2861 0.5597 0.3875 0.089 Uiso 1 1 calc R U .
C25 C -0.1752(3) 0.4724(5) 0.0847(4) 0.068(3) Uani 1 1 d . . .
H25 H -0.1905 0.4538 0.0951 0.082 Uiso 1 1 calc R U .
C26 C -0.1928(3) 0.4946(5) 0.0296(4) 0.068(3) Uani 1 1 d . . .
H26 H -0.2199 0.4926 0.0029 0.081 Uiso 1 1 calc R U .
C27 C -0.1706(3) 0.5193(5) 0.0143(4) 0.063(3) Uani 1 1 d . . .
H27 H -0.1822 0.5345 -0.0234 0.075 Uiso 1 1 calc R U .
C28 C -0.1312(3) 0.5223(4) 0.0538(4) 0.058(2) Uani 1 1 d . . .
C29 C -0.1160(3) 0.4992(4) 0.1086(4) 0.054(2) Uani 1 1 d . . .
H29 H -0.0890 0.5003 0.1361 0.065 Uiso 1 1 calc R U .
C30 C -0.1057(3) 0.5474(5) 0.0404(4) 0.063(2) Uani 1 1 d . . .
H30 H -0.1154 0.5735 0.0077 0.075 Uiso 1 1 calc R U .
C31 C -0.0443(3) 0.5600(5) 0.0644(4) 0.060(2) Uani 1 1 d . . .
C32 C -0.0109(3) 0.5249(5) 0.0851(4) 0.065(3) Uani 1 1 d . . .
H32 H -0.0078 0.4842 0.1024 0.078 Uiso 1 1 calc R U .
C33 C 0.0174(3) 0.5474(5) 0.0812(4) 0.066(3) Uani 1 1 d . . .
H33 H 0.0396 0.5223 0.0947 0.079 Uiso 1 1 calc R U .
C34 C 0.0130(3) 0.6080(5) 0.0573(4) 0.062(2) Uani 1 1 d . . .
C35 C -0.0192(3) 0.6443(5) 0.0381(4) 0.065(3) Uani 1 1 d . . .
H35 H -0.0215 0.6861 0.0229 0.078 Uiso 1 1 calc R U .
C36 C -0.0482(3) 0.6207(5) 0.0407(4) 0.062(3) Uani 1 1 d . . .
H36 H -0.0706 0.6456 0.0265 0.074 Uiso 1 1 calc R U .
C37 C 0.0769(3) 0.6100(5) 0.0837(4) 0.068(3) Uani 1 1 d . . .
C38 C 0.1015(3) 0.6246(6) 0.1399(5) 0.079(3) Uani 1 1 d . . .
H38 H 0.0927 0.6492 0.1580 0.094 Uiso 1 1 calc R U .
C39 C 0.1386(3) 0.6043(6) 0.1706(4) 0.075(3) Uani 1 1 d . . .
H39 H 0.1552 0.6136 0.2101 0.090 Uiso 1 1 calc R U .
C40 C 0.1526(3) 0.5707(5) 0.1454(4) 0.065(3) Uani 1 1 d . . .
C41 C 0.1269(3) 0.5532(5) 0.0883(4) 0.079(3) Uani 1 1 d . . .
H41 H 0.1352 0.5276 0.0703 0.095 Uiso 1 1 calc R U .
C42 C 0.0891(3) 0.5737(6) 0.0582(4) 0.080(3) Uani 1 1 d . . .
H42 H 0.0716 0.5623 0.0193 0.096 Uiso 1 1 calc R U .
C43 C 0.2084(3) 0.5390(5) 0.1583(4) 0.070(3) Uani 1 1 d . . .
H43 H 0.1958 0.5445 0.1185 0.084 Uiso 1 1 calc R U .
C44 C 0.2482(3) 0.5151(5) 0.1932(4) 0.069(3) Uani 1 1 d . . .
C45 C 0.2676(3) 0.5082(5) 0.2514(4) 0.065(3) Uani 1 1 d . . .
H45 H 0.2553 0.5214 0.2685 0.078 Uiso 1 1 calc R U .
C46 C 0.3204(3) 0.4655(5) 0.2616(5) 0.076(3) Uani 1 1 d . . .
H46 H 0.3456 0.4486 0.2855 0.092 Uiso 1 1 calc R U .
C47 C 0.3028(4) 0.4704(6) 0.2036(5) 0.087(3) Uani 1 1 d . . .
H47 H 0.3156 0.4563 0.1876 0.104 Uiso 1 1 calc R U .
C48 C 0.2667(3) 0.4961(5) 0.1696(5) 0.077(3) Uani 1 1 d . . .
H48 H 0.2545 0.5006 0.1299 0.093 Uiso 1 1 calc R U .
C49 C -0.1510(3) 0.3239(5) 0.1800(4) 0.071(3) Uani 1 1 d . . .
H49 H -0.1671 0.3464 0.1870 0.085 Uiso 1 1 calc R U .
C50 C -0.1577(4) 0.2595(5) 0.1668(5) 0.080(3) Uani 1 1 d . . .
H50 H -0.1781 0.2380 0.1641 0.096 Uiso 1 1 calc R U .
C51 C -0.1342(4) 0.2275(5) 0.1576(4) 0.082(3) Uani 1 1 d . . .
H51 H -0.1381 0.1829 0.1484 0.098 Uiso 1 1 calc R U .
C52 C -0.1047(3) 0.2597(5) 0.1618(4) 0.070(3) Uani 1 1 d . . .
C53 C -0.0999(3) 0.3260(5) 0.1742(4) 0.059(2) Uani 1 1 d . . .
H53 H -0.0802 0.3492 0.1759 0.071 Uiso 1 1 calc R U .
C54 C -0.0770(4) 0.2259(5) 0.1557(5) 0.085(4) Uani 1 1 d . . .
H54 H -0.0816 0.1826 0.1426 0.102 Uiso 1 1 calc R U .
C55 C -0.0198(4) 0.2202(5) 0.1649(5) 0.079(3) Uani 1 1 d . . .
C56 C -0.0271(4) 0.1678(6) 0.1314(6) 0.098(4) Uani 1 1 d . . .
H56 H -0.0522 0.1503 0.1092 0.117 Uiso 1 1 calc R U .
C57 C 0.0010(4) 0.1388(7) 0.1284(7) 0.108(5) Uani 1 1 d . . .
H57 H -0.0049 0.1030 0.1042 0.130 Uiso 1 1 calc R U .
C58 C 0.0375(3) 0.1636(5) 0.1617(5) 0.079(3) Uani 1 1 d . . .
C59 C 0.0450(3) 0.2166(5) 0.1951(4) 0.075(3) Uani 1 1 d . . .
H59 H 0.0703 0.2334 0.2184 0.090 Uiso 1 1 calc R U .
C60 C 0.0160(3) 0.2457(5) 0.1950(4) 0.075(3) Uani 1 1 d . . .
H60 H 0.0213 0.2840 0.2164 0.090 Uiso 1 1 calc R U .
C61 C 0.1006(3) 0.1542(5) 0.1841(5) 0.078(3) Uani 1 1 d . . .
C62 C 0.1069(4) 0.2111(5) 0.1661(5) 0.083(3) Uani 1 1 d . . .
H62 H 0.0858 0.2366 0.1381 0.100 Uiso 1 1 calc R U .
C63 C 0.1441(4) 0.2309(5) 0.1892(5) 0.079(3) Uani 1 1 d . . .
H63 H 0.1485 0.2703 0.1770 0.095 Uiso 1 1 calc R U .
C64 C 0.1751(3) 0.1931(5) 0.2303(4) 0.069(3) Uani 1 1 d . . .
C65 C 0.1680(3) 0.1353(5) 0.2459(5) 0.075(3) Uani 1 1 d . . .
H65 H 0.1887 0.1077 0.2717 0.091 Uiso 1 1 calc R U .
C66 C 0.1312(4) 0.1170(5) 0.2245(5) 0.080(3) Uani 1 1 d . . .
H66 H 0.1268 0.0785 0.2377 0.095 Uiso 1 1 calc R U .
C67 C 0.2241(3) 0.2666(5) 0.2629(4) 0.072(3) Uani 1 1 d . . .
H67 H 0.2054 0.2995 0.2506 0.086 Uiso 1 1 calc R U .
C68 C 0.2757(4) 0.3471(5) 0.3089(4) 0.076(3) Uani 1 1 d . . .
H68 H 0.2566 0.3778 0.3000 0.091 Uiso 1 1 calc R U .
C69 C 0.2641(3) 0.2843(5) 0.2902(4) 0.069(3) Uani 1 1 d . . .
C70 C 0.2924(4) 0.2416(6) 0.3025(6) 0.096(4) Uani 1 1 d . . .
H70 H 0.2864 0.1978 0.2912 0.115 Uiso 1 1 calc R U .
C71 C 0.3295(4) 0.2632(6) 0.3312(7) 0.116(5) Uani 1 1 d . . .
H71 H 0.3491 0.2343 0.3387 0.139 Uiso 1 1 calc R U .
C72 C 0.3385(4) 0.3258(5) 0.3492(5) 0.083(3) Uani 1 1 d . . .
H72 H 0.3644 0.3396 0.3698 0.099 Uiso 1 1 calc R U .
C73 C -0.1159(3) 0.4327(5) 0.3028(4) 0.061(2) Uani 1 1 d . . .
H73 H -0.1393 0.4556 0.2787 0.074 Uiso 1 1 calc R U .
C74 C -0.1072(3) 0.4090(5) 0.3542(5) 0.073(3) Uani 1 1 d . . .
H74 H -0.1243 0.4136 0.3647 0.088 Uiso 1 1 calc R U .
C75 C -0.0721(3) 0.3781(5) 0.3894(4) 0.073(3) Uani 1 1 d . . .
H75 H -0.0650 0.3597 0.4243 0.087 Uiso 1 1 calc R U .
C76 C -0.0472(3) 0.3739(5) 0.3735(4) 0.061(2) Uani 1 1 d . . .
C77 C -0.0597(3) 0.3974(4) 0.3205(4) 0.055(2) Uani 1 1 d . . .
H77 H -0.0435 0.3936 0.3083 0.066 Uiso 1 1 calc R U .
C78 C -0.0090(3) 0.3457(5) 0.4112(4) 0.069(3) Uani 1 1 d . . .
H78 H -0.0028 0.3197 0.4425 0.083 Uiso 1 1 calc R U .
C79 C 0.0536(3) 0.3330(5) 0.4390(4) 0.065(3) Uani 1 1 d . . .
C80 C 0.0810(3) 0.3665(5) 0.4381(4) 0.069(3) Uani 1 1 d . . .
H80 H 0.0735 0.4015 0.4124 0.082 Uiso 1 1 calc R U .
C81 C 0.1197(3) 0.3492(5) 0.4747(5) 0.075(3) Uani 1 1 d . . .
H81 H 0.1387 0.3743 0.4760 0.089 Uiso 1 1 calc R U .
C82 C 0.1301(3) 0.2956(5) 0.5089(5) 0.076(3) Uani 1 1 d . . .
C83 C 0.1026(4) 0.2605(6) 0.5075(5) 0.087(4) Uani 1 1 d . . .
H83 H 0.1098 0.2232 0.5307 0.104 Uiso 1 1 calc R U .
C84 C 0.0649(4) 0.2785(5) 0.4732(4) 0.080(3) Uani 1 1 d . . .
H84 H 0.0462 0.2536 0.4728 0.095 Uiso 1 1 calc R U .
C85 C 0.1957(4) 0.2992(6) 0.5431(5) 0.082(3) Uani 1 1 d . . .
C86 C 0.1945(3) 0.2908(6) 0.4954(5) 0.085(4) Uani 1 1 d . . .
H86 H 0.1729 0.2704 0.4630 0.102 Uiso 1 1 calc R U .
C87 C 0.2240(4) 0.3112(6) 0.4932(5) 0.082(3) Uani 1 1 d . . .
H87 H 0.2227 0.3051 0.4595 0.099 Uiso 1 1 calc R U .
C88 C 0.2561(3) 0.3409(5) 0.5406(4) 0.071(3) Uani 1 1 d . . .
C89 C 0.2568(4) 0.3471(6) 0.5889(5) 0.083(3) Uani 1 1 d . . .
H89 H 0.2787 0.3658 0.6220 0.100 Uiso 1 1 calc R U .
C90 C 0.2272(4) 0.3275(6) 0.5907(5) 0.087(4) Uani 1 1 d . . .
H90 H 0.2284 0.3333 0.6242 0.105 Uiso 1 1 calc R U .
C91 C 0.2848(4) 0.3743(6) 0.4990(5) 0.086(4) Uani 1 1 d . . .
H91 H 0.2605 0.3697 0.4635 0.103 Uiso 1 1 calc R U .
C92 C 0.3175(4) 0.3973(5) 0.4995(4) 0.081(3) Uani 1 1 d . . .
C93 C 0.3131(4) 0.4096(5) 0.4485(5) 0.084(4) Uani 1 1 d . . .
H93 H 0.2889 0.4002 0.4141 0.101 Uiso 1 1 calc R U .
C94 C 0.3740(3) 0.4447(5) 0.4922(4) 0.078(3) Uani 1 1 d . . .
H94 H 0.3941 0.4604 0.4908 0.093 Uiso 1 1 calc R U .
C95 C 0.3810(4) 0.4345(6) 0.5441(5) 0.087(4) Uani 1 1 d . . .
H95 H 0.4056 0.4441 0.5776 0.104 Uiso 1 1 calc R U .
C96 C 0.3533(4) 0.4107(5) 0.5485(5) 0.085(4) Uani 1 1 d . . .
H96 H 0.3585 0.4035 0.5848 0.102 Uiso 1 1 calc R U .
B1 B 0.2157(2) 0.4579(4) 0.3308(4) 0.042(2) Uani 1 1 d D U .
F1 F 0.1882(2) 0.4928(4) 0.3148(4) 0.130(3) Uani 1 1 d D U .
F2 F 0.2017(4) 0.4177(8) 0.2856(7) 0.300(9) Uani 1 1 d D U .
F3 F 0.2234(3) 0.4125(7) 0.3660(6) 0.232(7) Uani 1 1 d D U .
F4 F 0.2450(2) 0.4788(4) 0.3330(3) 0.113(2) Uani 1 1 d D U .
B2 B -0.0439(4) 0.9512(6) 0.0861(7) 0.198(14) Uani 1 1 d D U .
F5 F -0.0369(7) 0.9681(12) 0.1352(8) 0.379(14) Uani 1 1 d D U .
F6 F -0.0200(4) 0.9054(6) 0.0986(9) 0.280(9) Uani 1 1 d D U .
F7 F -0.0401(4) 1.0004(6) 0.0623(6) 0.204(6) Uani 1 1 d D U .
F8 F -0.0786(3) 0.9292(6) 0.0554(6) 0.228(7) Uani 1 1 d D U .
B3 B 0.1767(4) 0.6396(6) 0.6071(6) 0.113(6) Uani 1 1 d D U .
F9 F 0.1973(4) 0.6514(10) 0.6591(5) 0.349(13) Uani 1 1 d D U .
F10 F 0.1906(6) 0.6656(8) 0.5832(9) 0.313(10) Uani 1 1 d D U .
F11 F 0.1432(3) 0.6643(5) 0.5837(6) 0.189(5) Uani 1 1 d D U .
F12 F 0.1770(4) 0.5803(4) 0.5972(4) 0.202(6) Uani 1 1 d D U .
B5 B -0.3856(7) 0.3399(9) 0.2388(10) 0.146(17) Uani 0.5 1 d D U P
F15 F -0.3822(8) 0.2923(9) 0.2145(12) 0.194(10) Uani 0.5 1 d D U P
F16 F -0.3531(8) 0.3486(16) 0.2856(10) 0.31(2) Uani 0.5 1 d D U P
F17 F -0.4088(7) 0.3303(9) 0.2518(11) 0.196(10) Uani 0.5 1 d D U P
F18 F -0.3904(6) 0.3896(10) 0.2096(10) 0.195(10) Uani 0.5 1 d D U P
B4 B 0.0000 0.4531(7) 0.2500 0.052(3) Uani 1 2 d S TU P
F13 F 0.0143(3) 0.4935(8) 0.2912(5) 0.253(8) Uani 1 1 d . U .
F14 F -0.0283(2) 0.4225(4) 0.2440(4) 0.132(3) Uani 1 1 d . U .
N1W N 0.2920(4) 0.5225(7) 0.5760(6) 0.125(5) Uani 1 1 d . . .
C1W C 0.3157(5) 0.5449(7) 0.5767(8) 0.115(5) Uani 1 1 d . . .
C2W C 0.3475(7) 0.5745(9) 0.5812(12) 0.220(13) Uani 1 1 d . . .
H2W1 H 0.3494 0.6197 0.5925 0.330 Uiso 1 1 calc R U .
H2W2 H 0.3436 0.5723 0.5444 0.330 Uiso 1 1 calc R U .
H2W3 H 0.3711 0.5518 0.6099 0.330 Uiso 1 1 calc R U .

loop_
_atom_site_aniso_label
_atom_site_aniso_U_11
_atom_site_aniso_U_22
_atom_site_aniso_U_33
_atom_site_aniso_U_23
_atom_site_aniso_U_13
_atom_site_aniso_U_12
Pd1 0.0689(5) 0.0447(3) 0.0469(4) -0.0005(3) 0.0301(3) -0.0017(3)
Pd2 0.0791(5) 0.0559(4) 0.0589(4) -0.0005(3) 0.0298(4) 0.0005(4)
O1 0.076(5) 0.072(5) 0.112(6) -0.042(5) 0.036(5) -0.017(4)
O2 0.076(5) 0.082(5) 0.079(5) 0.029(4) 0.038(4) -0.001(4)
O3 0.078(5) 0.063(5) 0.132(7) -0.018(5) 0.052(5) -0.002(4)
O4 0.083(6) 0.098(6) 0.080(5) 0.035(5) 0.031(5) 0.024(5)
N1 0.066(5) 0.046(4) 0.044(4) 0.007(3) 0.027(4) 0.007(4)
N2 0.048(4) 0.054(4) 0.043(4) -0.001(3) 0.024(4) 0.000(3)
N3 0.055(5) 0.055(4) 0.041(4) 0.006(3) 0.019(4) 0.003(4)
N4 0.055(4) 0.045(4) 0.053(4) -0.006(3) 0.035(4) -0.008(3)
N5 0.081(6) 0.049(5) 0.071(5) -0.009(4) 0.043(5) -0.009(4)
N6 0.062(5) 0.056(5) 0.048(4) 0.004(3) 0.022(4) 0.003(4)
N7 0.076(6) 0.056(5) 0.073(6) -0.009(4) 0.036(5) -0.008(5)
N8 0.075(6) 0.054(5) 0.054(5) 0.002(4) 0.030(5) -0.003(4)
N9 0.077(7) 0.055(5) 0.133(9) -0.018(6) 0.049(7) -0.003(5)
N10 0.068(5) 0.060(5) 0.059(5) 0.002(4) 0.030(5) 0.000(4)
N11 0.084(7) 0.053(5) 0.076(6) -0.002(4) 0.044(5) 0.004(5)
N12 0.078(6) 0.068(6) 0.063(5) 0.011(4) 0.028(5) 0.015(5)
N13 0.075(6) 0.055(5) 0.059(5) 0.000(4) 0.026(4) 0.004(5)
N14 0.059(5) 0.054(5) 0.068(5) -0.002(4) 0.034(4) -0.002(4)
N15 0.075(6) 0.058(5) 0.059(5) -0.003(4) 0.028(5) 0.001(5)
N16 0.080(6) 0.050(5) 0.066(5) 0.004(4) 0.032(5) 0.001(4)
C1 0.063(6) 0.055(6) 0.058(6) 0.004(4) 0.030(5) 0.006(5)
C2 0.071(7) 0.047(5) 0.071(6) 0.016(5) 0.030(6) 0.018(5)
C3 0.086(8) 0.039(5) 0.062(6) 0.002(4) 0.034(6) 0.001(5)
C4 0.074(7) 0.053(5) 0.046(5) -0.005(4) 0.030(5) -0.009(5)
C5 0.058(6) 0.047(5) 0.049(5) -0.003(4) 0.021(5) 0.003(4)
C6 0.076(7) 0.045(5) 0.048(5) -0.003(4) 0.027(5) -0.009(5)
C7 0.072(7) 0.049(5) 0.057(6) -0.007(4) 0.032(5) -0.013(5)
C8 0.084(8) 0.051(6) 0.088(8) -0.012(5) 0.046(7) -0.001(5)
C9 0.074(7) 0.056(6) 0.088(8) -0.023(6) 0.036(6) -0.011(5)
C10 0.076(7) 0.049(6) 0.078(7) -0.016(5) 0.035(6) -0.009(5)
C11 0.067(7) 0.057(6) 0.076(7) -0.020(5) 0.038(6) -0.011(5)
C12 0.095(8) 0.043(5) 0.068(6) -0.018(5) 0.046(6) -0.012(5)
C13 0.059(7) 0.065(7) 0.107(10) -0.032(7) 0.040(7) -0.014(6)
C14 0.083(9) 0.081(8) 0.091(9) -0.010(7) 0.034(8) 0.013(7)
C15 0.086(9) 0.088(9) 0.102(10) -0.017(8) 0.034(8) 0.013(8)
C16 0.078(8) 0.062(7) 0.109(10) -0.025(7) 0.044(8) -0.019(6)
C17 0.079(9) 0.058(7) 0.154(14) -0.002(8) 0.058(9) 0.005(6)
C18 0.088(9) 0.058(7) 0.139(12) -0.002(7) 0.051(9) -0.011(7)
C19 0.091(9) 0.051(6) 0.101(9) -0.015(6) 0.036(8) -0.012(6)
C20 0.079(7) 0.054(6) 0.079(7) -0.005(5) 0.040(6) 0.003(5)
C21 0.092(9) 0.053(6) 0.094(8) 0.000(6) 0.046(7) -0.015(6)
C22 0.110(10) 0.063(7) 0.106(9) -0.010(7) 0.069(9) -0.017(7)
C23 0.106(10) 0.063(7) 0.090(8) -0.004(6) 0.063(8) -0.009(7)
C24 0.060(6) 0.067(7) 0.071(7) -0.004(5) 0.024(6) -0.005(5)
C25 0.072(7) 0.065(6) 0.065(6) -0.011(5) 0.038(6) -0.010(5)
C26 0.055(6) 0.085(7) 0.045(5) -0.005(5) 0.019(5) 0.004(5)
C27 0.067(6) 0.071(6) 0.051(5) 0.012(5) 0.035(5) 0.010(5)
C28 0.064(6) 0.047(5) 0.049(5) 0.000(4) 0.024(5) 0.004(4)
C29 0.057(6) 0.054(5) 0.048(5) -0.003(4) 0.029(5) 0.001(4)
C30 0.070(7) 0.062(6) 0.045(5) 0.001(4) 0.028(5) 0.001(5)
C31 0.063(6) 0.059(6) 0.046(5) -0.001(4) 0.026(5) -0.004(5)
C32 0.068(7) 0.050(5) 0.056(5) 0.011(4) 0.024(5) 0.001(5)
C33 0.060(6) 0.061(6) 0.062(6) 0.018(5) 0.027(5) 0.006(5)
C34 0.064(6) 0.063(6) 0.047(5) 0.008(4) 0.026(5) -0.001(5)
C35 0.087(7) 0.055(5) 0.044(5) 0.008(4) 0.033(5) 0.000(5)
C36 0.071(6) 0.061(6) 0.041(5) 0.009(4) 0.027(5) 0.009(5)
C37 0.076(7) 0.067(6) 0.061(6) 0.012(5) 0.039(6) -0.009(5)
C38 0.078(8) 0.098(9) 0.063(6) -0.002(6) 0.044(6) -0.014(7)
C39 0.071(7) 0.090(8) 0.055(6) -0.004(6) 0.032(6) -0.012(6)
C40 0.075(7) 0.051(5) 0.060(6) -0.001(4) 0.035(6) -0.007(5)
C41 0.087(8) 0.072(7) 0.057(6) 0.004(5) 0.029(6) 0.010(6)
C42 0.086(8) 0.078(7) 0.050(6) 0.002(5) 0.026(6) -0.006(6)
C43 0.082(7) 0.055(6) 0.062(6) -0.003(5) 0.036(6) -0.010(5)
C44 0.083(8) 0.049(5) 0.061(6) -0.002(5) 0.034(6) -0.007(5)
C45 0.072(7) 0.054(6) 0.063(6) -0.006(5) 0.036(6) -0.009(5)
C46 0.067(7) 0.073(7) 0.079(7) 0.002(6) 0.037(6) 0.000(6)
C47 0.098(9) 0.070(7) 0.091(9) -0.004(6) 0.054(8) 0.001(7)
C48 0.087(8) 0.067(7) 0.062(6) -0.009(5) 0.035(6) -0.014(6)
C49 0.086(8) 0.059(6) 0.068(6) -0.002(5) 0.045(6) -0.005(6)
C50 0.085(8) 0.060(7) 0.081(8) -0.009(6) 0.041(7) -0.022(6)
C51 0.090(9) 0.053(6) 0.065(7) -0.007(5) 0.025(6) -0.013(6)
C52 0.073(7) 0.050(6) 0.057(6) -0.003(4) 0.022(5) 0.014(5)
C53 0.045(5) 0.071(6) 0.045(5) 0.001(4) 0.017(4) 0.007(5)
C54 0.090(9) 0.053(6) 0.080(8) -0.010(5) 0.032(7) -0.004(6)
C55 0.106(9) 0.055(6) 0.071(7) -0.002(5) 0.048(7) -0.010(6)
C56 0.068(8) 0.081(8) 0.114(10) -0.006(8) 0.037(8) -0.017(7)
C57 0.095(10) 0.077(8) 0.145(13) -0.034(9) 0.066(10) -0.016(8)
C58 0.070(7) 0.063(7) 0.088(8) 0.008(6) 0.037(7) 0.001(6)
C59 0.067(7) 0.075(7) 0.065(6) -0.004(5) 0.029(6) 0.001(6)
C60 0.073(7) 0.068(7) 0.062(6) -0.009(5) 0.026(6) -0.011(6)
C61 0.079(8) 0.054(6) 0.090(8) -0.013(6) 0.042(7) 0.002(6)
C62 0.090(9) 0.056(6) 0.084(8) 0.012(6) 0.040(7) 0.017(6)
C63 0.093(9) 0.056(6) 0.075(7) -0.002(5) 0.042(7) 0.005(6)
C64 0.088(8) 0.049(5) 0.064(6) -0.001(5) 0.040(6) 0.010(5)
C65 0.070(7) 0.057(6) 0.083(7) 0.003(5) 0.036(6) 0.008(5)
C66 0.096(9) 0.051(6) 0.101(9) 0.005(6) 0.063(8) 0.009(6)
C67 0.080(8) 0.054(6) 0.075(7) -0.002(5) 0.042(6) 0.003(5)
C68 0.093(8) 0.048(6) 0.067(6) 0.001(5) 0.036(6) 0.004(5)
C69 0.089(8) 0.047(5) 0.072(6) 0.001(5) 0.047(6) 0.001(5)
C70 0.108(10) 0.060(7) 0.134(12) -0.010(7) 0.079(10) -0.001(7)
C71 0.104(11) 0.062(8) 0.178(16) -0.015(9) 0.080(11) 0.004(7)
C72 0.078(8) 0.064(7) 0.101(9) 0.001(6) 0.050(7) 0.008(6)
C73 0.063(6) 0.065(6) 0.064(6) 0.001(5) 0.042(5) 0.001(5)
C74 0.080(8) 0.086(8) 0.075(7) 0.004(6) 0.058(6) -0.002(6)
C75 0.086(8) 0.061(6) 0.061(6) 0.001(5) 0.037(6) -0.011(6)
C76 0.069(6) 0.053(5) 0.050(5) -0.002(4) 0.028(5) -0.008(5)
C77 0.064(6) 0.046(5) 0.056(5) -0.007(4) 0.036(5) -0.006(4)
C78 0.081(8) 0.061(6) 0.050(5) 0.003(5) 0.029(6) -0.001(5)
C79 0.071(7) 0.054(5) 0.050(5) 0.005(4) 0.025(5) 0.011(5)
C80 0.083(8) 0.058(6) 0.065(6) 0.009(5) 0.043(6) 0.011(5)
C81 0.071(7) 0.059(6) 0.078(7) 0.008(5) 0.035(6) 0.009(5)
C82 0.080(8) 0.065(7) 0.069(7) 0.006(5) 0.036(6) 0.007(6)
C83 0.089(9) 0.065(7) 0.076(7) 0.023(6) 0.031(7) 0.020(6)
C84 0.091(8) 0.063(6) 0.066(7) 0.007(5) 0.036(6) -0.005(6)
C85 0.081(8) 0.072(7) 0.070(8) 0.021(6) 0.032(7) 0.023(6)
C86 0.068(8) 0.072(7) 0.068(7) 0.006(6) 0.014(6) 0.017(6)
C87 0.081(8) 0.079(8) 0.061(7) 0.006(6) 0.027(6) 0.022(7)
C88 0.071(7) 0.054(6) 0.061(6) 0.007(5) 0.025(6) 0.018(5)
C89 0.096(9) 0.077(8) 0.059(7) 0.003(5) 0.036(7) 0.023(7)
C90 0.101(10) 0.076(8) 0.068(7) 0.012(6) 0.041(8) 0.029(7)
C91 0.096(9) 0.073(7) 0.067(7) 0.008(6) 0.035(7) 0.000(7)
C92 0.102(9) 0.057(6) 0.056(6) 0.015(5) 0.030(6) 0.013(6)
C93 0.088(9) 0.067(7) 0.055(6) 0.009(5) 0.018(6) 0.010(6)
C94 0.075(7) 0.075(7) 0.060(6) 0.005(5) 0.027(6) 0.003(6)
C95 0.084(8) 0.082(8) 0.063(7) 0.020(6) 0.026(6) 0.011(7)
C96 0.104(10) 0.069(7) 0.052(6) 0.017(5) 0.028(7) 0.016(7)
B1 0.034(5) 0.042(5) 0.053(5) 0.010(4) 0.027(4) 0.008(4)
F1 0.127(7) 0.135(7) 0.134(7) -0.040(6) 0.081(6) -0.018(6)
F2 0.151(12) 0.31(2) 0.38(2) 0.064(19) 0.116(14) 0.054(13)
F3 0.107(8) 0.361(19) 0.222(13) 0.140(13) 0.094(9) 0.043(10)
F4 0.110(6) 0.100(6) 0.114(6) -0.001(5) 0.057(5) -0.006(5)
B2 0.089(13) 0.038(8) 0.35(3) -0.001(14) 0.059(17) -0.002(9)
F5 0.42(3) 0.44(3) 0.225(18) -0.13(2) 0.154(19) 0.01(2)
F6 0.249(16) 0.142(11) 0.50(3) 0.090(15) 0.248(18) 0.054(11)
F7 0.182(11) 0.120(9) 0.289(16) 0.023(10) 0.126(11) -0.011(8)
F8 0.175(11) 0.125(9) 0.266(15) 0.029(9) 0.062(11) -0.042(8)
B3 0.164(17) 0.057(8) 0.155(16) -0.023(10) 0.115(15) -0.010(10)
F9 0.182(12) 0.53(3) 0.179(12) -0.235(16) 0.020(10) 0.044(15)
F10 0.45(2) 0.203(15) 0.53(3) 0.062(17) 0.42(2) -0.018(15)
F11 0.175(10) 0.124(8) 0.256(14) 0.022(9) 0.120(11) 0.033(8)
F12 0.299(14) 0.086(6) 0.105(7) -0.004(5) 0.053(8) 0.049(8)
B5 0.17(3) 0.07(2) 0.18(3) 0.00(2) 0.09(3) -0.06(2)
F15 0.28(3) 0.117(15) 0.33(3) -0.015(18) 0.27(3) -0.010(17)
F16 0.27(3) 0.33(4) 0.18(2) 0.08(3) 0.05(2) -0.14(3)
F17 0.31(3) 0.084(12) 0.31(3) -0.016(15) 0.25(3) -0.047(16)
F18 0.161(18) 0.17(2) 0.24(2) 0.051(18) 0.112(18) -0.043(16)
B4 0.033(7) 0.051(8) 0.058(8) 0.000 0.019(6) 0.000
F13 0.123(8) 0.326(17) 0.238(12) -0.206(12) 0.064(8) -0.024(9)
F14 0.113(6) 0.119(6) 0.193(9) -0.009(6) 0.105(7) -0.024(5)
N1W 0.128(11) 0.132(12) 0.125(10) -0.011(9) 0.081(10) -0.018(9)
C1W 0.137(14) 0.078(9) 0.166(16) 0.014(10) 0.108(13) 0.014(10)
C2W 0.25(3) 0.091(13) 0.45(4) 0.036(19) 0.28(3) 0.020(15)

loop_
_atom_type_symbol
_atom_type_description
_atom_type_scat_dispersion_real
_atom_type_scat_dispersion_imag
_atom_type_scat_source
C C 0.0181 0.0091 'International Tables Vol C Tables 4.2.6.8 and 6.1.1.4'
H H 0.0000 0.0000 'International Tables Vol C Tables 4.2.6.8 and 6.1.1.4'
B B 0.0090 0.0039 'International Tables Vol C Tables 4.2.6.8 and 6.1.1.4'
N N 0.0311 0.0180 'International Tables Vol C Tables 4.2.6.8 and 6.1.1.4'
O O 0.0492 0.0322 'International Tables Vol C Tables 4.2.6.8 and 6.1.1.4'
F F 0.0727 0.0534 'International Tables Vol C Tables 4.2.6.8 and 6.1.1.4'
Pd Pd 0.1215 3.9337 'International Tables Vol C Tables 4.2.6.8 and 6.1.1.4'

loop_
_geom_angle_atom_site_label_1
_geom_angle_atom_site_label_2
_geom_angle_atom_site_label_3
_geom_angle
_geom_angle_site_symmetry_1
_geom_angle_site_symmetry_3
N2 Pd1 N1 89.8(3) . .
N2 Pd1 N4 176.7(3) . .
N1 Pd1 N4 91.2(3) . .
N2 Pd1 N3 90.4(3) . .
N1 Pd1 N3 176.2(3) . .
N4 Pd1 N3 88.9(3) . .
N15 Pd2 N16 91.5(3) . .
N15 Pd2 N14 87.0(3) . .
N16 Pd2 N14 175.4(4) . .
N15 Pd2 N13 177.6(4) . .
N16 Pd2 N13 88.4(3) . .
N14 Pd2 N13 92.9(3) . .
C10 O1 C13 119.1(8) . .
C34 O2 C37 118.7(8) . .
C61 O3 C58 120.6(9) . .
C85 O4 C82 119.9(9) . .
C1 N1 C5 119.6(8) . .
C1 N1 Pd1 123.4(6) . .
C5 N1 Pd1 116.9(6) . .
C29 N2 C25 118.8(8) . .
C29 N2 Pd1 121.3(6) . .
C25 N2 Pd1 119.9(7) . .
C53 N3 C49 120.2(9) . .
C53 N3 Pd1 119.5(7) . .
C49 N3 Pd1 120.3(7) . .
C73 N4 C77 120.1(8) . .
C73 N4 Pd1 118.8(6) . .
C77 N4 Pd1 121.0(6) . .
C6 N5 C7 119.7(9) . .
C30 N6 C31 121.8(8) . .
C54 N7 C55 119.9(10) . .
C78 N8 C79 121.5(9) . .
C19 N9 C16 119.2(11) . .
C43 N10 C40 120.9(9) . .
C67 N11 C64 119.5(10) . .
C91 N12 C88 119.5(10) . .
C24 N13 C23 121.2(10) . .
C24 N13 Pd2 118.1(8) . .
C23 N13 Pd2 120.6(8) . .
C46 N14 C45 120.0(9) . .
C46 N14 Pd2 120.4(7) . .
C45 N14 Pd2 118.6(7) . .
C72 N15 C68 118.6(10) . .
C72 N15 Pd2 122.8(8) . .
C68 N15 Pd2 118.6(7) . .
C94 N16 C93 116.4(10) . .
C94 N16 Pd2 126.4(9) . .
C93 N16 Pd2 116.7(7) . .
N1 C1 C2 121.5(10) . .
N1 C1 H1 119.2 . .
C2 C1 H1 119.2 . .
C3 C2 C1 120.1(9) . .
C3 C2 H2 120.0 . .
C1 C2 H2 120.0 . .
C2 C3 C4 118.9(9) . .
C2 C3 H3 120.6 . .
C4 C3 H3 120.6 . .
C3 C4 C5 118.9(9) . .
C3 C4 C6 123.7(9) . .
C5 C4 C6 117.4(9) . .
N1 C5 C4 121.0(9) . .
N1 C5 H5 119.5 . .
C4 C5 H5 119.5 . .
N5 C6 C4 121.0(10) . .
N5 C6 H6 119.5 . .
C4 C6 H6 119.5 . .
C8 C7 C12 117.4(10) . .
C8 C7 N5 117.2(10) . .
C12 C7 N5 125.4(9) . .
C9 C8 C7 121.5(11) . .
C9 C8 H8 119.2 . .
C7 C8 H8 119.2 . .
C10 C9 C8 120.0(10) . .
C10 C9 H9 120.0 . .
C8 C9 H9 120.0 . .
O1 C10 C9 116.8(9) . .
O1 C10 C11 123.3(10) . .
C9 C10 C11 119.9(10) . .
C10 C11 C12 119.7(10) . .
C10 C11 H11A 120.1 . .
C12 C11 H11A 120.1 . .
C11 C12 C7 121.4(9) . .
C11 C12 H12 119.3 . .
C7 C12 H12 119.3 . .
C14 C13 C18 121.7(13) . .
C14 C13 O1 119.6(12) . .
C18 C13 O1 118.6(14) . .
C13 C14 C15 119.4(13) . .
C13 C14 H14 120.3 . .
C15 C14 H14 120.3 . .
C14 C15 C16 120.6(16) . .
C14 C15 H15 119.7 . .
C16 C15 H15 119.7 . .
C17 C16 C15 118.5(14) . .
C17 C16 N9 116.5(13) . .
C15 C16 N9 124.9(15) . .
C16 C17 C18 122.0(14) . .
C16 C17 H17 119.0 . .
C18 C17 H17 119.0 . .
C17 C18 C13 117.7(15) . .
C17 C18 H18 121.2 . .
C13 C18 H18 121.2 . .
N9 C19 C20 122.3(11) . .
N9 C19 H19 118.8 . .
C20 C19 H19 118.8 . .
C21 C20 C24 117.2(11) . .
C21 C20 C19 122.2(11) . .
C24 C20 C19 120.5(11) . .
C22 C21 C20 119.3(11) . .
C22 C21 H21 120.4 . .
C20 C21 H21 120.4 . .
C21 C22 C23 121.1(13) . .
C21 C22 H22 119.4 . .
C23 C22 H22 119.4 . .
N13 C23 C22 119.8(13) . .
N13 C23 H23 120.1 . .
C22 C23 H23 120.1 . .
N13 C24 C20 121.4(11) . .
N13 C24 H24 119.3 . .
C20 C24 H24 119.3 . .
N2 C25 C26 122.1(10) . .
N2 C25 H25 118.9 . .
C26 C25 H25 118.9 . .
C27 C26 C25 118.8(10) . .
C27 C26 H26 120.6 . .
C25 C26 H26 120.6 . .
C26 C27 C28 120.0(9) . .
C26 C27 H27 120.0 . .
C28 C27 H27 120.0 . .
C27 C28 C29 117.1(9) . .
C27 C28 C30 123.0(9) . .
C29 C28 C30 119.8(9) . .
N2 C29 C28 123.2(9) . .
N2 C29 H29 118.4 . .
C28 C29 H29 118.4 . .
N6 C30 C28 118.7(9) . .
N6 C30 H30 120.6 . .
C28 C30 H30 120.6 . .
C32 C31 C36 118.7(10) . .
C32 C31 N6 117.7(9) . .
C36 C31 N6 123.4(9) . .
C33 C32 C31 121.9(9) . .
C33 C32 H32 119.1 . .
C31 C32 H32 119.1 . .
C32 C33 C34 118.8(10) . .
C32 C33 H33 120.6 . .
C34 C33 H33 120.6 . .
O2 C34 C35 116.6(9) . .
O2 C34 C33 123.1(10) . .
C35 C34 C33 120.3(10) . .
C34 C35 C36 120.7(9) . .
C34 C35 H35 119.6 . .
C36 C35 H35 119.6 . .
C35 C36 C31 119.5(10) . .
C35 C36 H36 120.2 . .
C31 C36 H36 120.2 . .
C42 C37 C38 119.8(11) . .
C42 C37 O2 119.0(10) . .
C38 C37 O2 121.1(11) . .
C37 C38 C39 120.4(12) . .
C37 C38 H38 119.8 . .
C39 C38 H38 119.8 . .
C38 C39 C40 121.3(10) . .
C38 C39 H39 119.3 . .
C40 C39 H39 119.3 . .
C39 C40 N10 117.6(9) . .
C39 C40 C41 118.2(11) . .
N10 C40 C41 124.1(10) . .
C42 C41 C40 119.3(11) . .
C42 C41 H41 120.4 . .
C40 C41 H41 120.4 . .
C37 C42 C41 120.8(10) . .
C37 C42 H42 119.6 . .
C41 C42 H42 119.6 . .
N10 C43 C44 121.8(10) . .
N10 C43 H43 119.1 . .
C44 C43 H43 119.1 . .
C48 C44 C45 117.6(11) . .
C48 C44 C43 122.2(10) . .
C45 C44 C43 120.1(11) . .
N14 C45 C44 122.4(11) . .
N14 C45 H45 118.8 . .
C44 C45 H45 118.8 . .
N14 C46 C47 121.0(11) . .
N14 C46 H46 119.5 . .
C47 C46 H46 119.5 . .
C48 C47 C46 119.0(12) . .
C48 C47 H47 120.5 . .
C46 C47 H47 120.5 . .
C47 C48 C44 119.9(11) . .
C47 C48 H48 120.1 . .
C44 C48 H48 120.1 . .
N3 C49 C50 122.8(11) . .
N3 C49 H49 118.6 . .
C50 C49 H49 118.6 . .
C51 C50 C49 118.1(11) . .
C51 C50 H50 120.9 . .
C49 C50 H50 120.9 . .
C50 C51 C52 120.0(10) . .
C50 C51 H51 120.0 . .
C52 C51 H51 120.0 . .
C51 C52 C53 119.1(11) . .
C51 C52 C54 121.7(10) . .
C53 C52 C54 119.1(11) . .
N3 C53 C52 119.7(10) . .
N3 C53 H53 120.1 . .
C52 C53 H53 120.1 . .
N7 C54 C52 119.4(10) . .
N7 C54 H54 120.3 . .
C52 C54 H54 120.3 . .
C60 C55 C56 118.0(13) . .
C60 C55 N7 117.0(10) . .
C56 C55 N7 124.8(12) . .
C55 C56 C57 122.5(12) . .
C55 C56 H56 118.7 . .
C57 C56 H56 118.7 . .
C58 C57 C56 118.2(12) . .
C58 C57 H57 120.9 . .
C56 C57 H57 120.9 . .
C59 C58 C57 119.6(12) . .
C59 C58 O3 125.7(11) . .
C57 C58 O3 114.7(11) . .
C58 C59 C60 120.6(11) . .
C58 C59 H59 119.7 . .
C60 C59 H59 119.7 . .
C55 C60 C59 121.0(11) . .
C55 C60 H60 119.5 . .
C59 C60 H60 119.5 . .
C66 C61 C62 120.1(12) . .
C66 C61 O3 117.9(11) . .
C62 C61 O3 121.8(11) . .
C61 C62 C63 119.8(11) . .
C61 C62 H62 120.1 . .
C63 C62 H62 120.1 . .
C62 C63 C64 120.1(11) . .
C62 C63 H63 120.0 . .
C64 C63 H63 120.0 . .
C65 C64 C63 118.9(11) . .
C65 C64 N11 116.6(10) . .
C63 C64 N11 124.5(10) . .
C66 C65 C64 120.7(11) . .
C66 C65 H65 119.6 . .
C64 C65 H65 119.6 . .
C65 C66 C61 120.3(11) . .
C65 C66 H66 119.8 . .
C61 C66 H66 119.8 . .
N11 C67 C69 121.1(10) . .
N11 C67 H67 119.5 . .
C69 C67 H67 119.5 . .
N15 C68 C69 124.2(11) . .
N15 C68 H68 117.9 . .
C69 C68 H68 117.9 . .
C70 C69 C68 116.2(11) . .
C70 C69 C67 124.5(10) . .
C68 C69 C67 119.2(10) . .
C71 C70 C69 119.2(12) . .
C71 C70 H70 120.4 . .
C69 C70 H70 120.4 . .
C72 C71 C70 120.6(13) . .
C72 C71 H71 119.7 . .
C70 C71 H71 119.7 . .
N15 C72 C71 121.1(12) . .
N15 C72 H72 119.4 . .
C71 C72 H72 119.4 . .
N4 C73 C74 123.8(10) . .
N4 C73 H73 118.1 . .
C74 C73 H73 118.1 . .
C75 C74 C73 116.2(10) . .
C75 C74 H74 121.9 . .
C73 C74 H74 121.9 . .
C74 C75 C76 120.3(10) . .
C74 C75 H75 119.9 . .
C76 C75 H75 119.9 . .
C77 C76 C75 118.0(10) . .
C77 C76 C78 120.5(10) . .
C75 C76 C78 121.5(9) . .
N4 C77 C76 121.4(9) . .
N4 C77 H77 119.3 . .
C76 C77 H77 119.3 . .
N8 C78 C76 119.2(10) . .
N8 C78 H78 120.4 . .
C76 C78 H78 120.4 . .
C80 C79 C84 118.5(10) . .
C80 C79 N8 115.9(9) . .
C84 C79 N8 125.5(11) . .
C79 C80 C81 120.5(10) . .
C79 C80 H80 119.8 . .
C81 C80 H80 119.8 . .
C82 C81 C80 119.5(11) . .
C82 C81 H81 120.2 . .
C80 C81 H81 120.2 . .
C83 C82 C81 119.7(11) . .
C83 C82 O4 116.5(10) . .
C81 C82 O4 123.7(11) . .
C82 C83 C84 121.0(11) . .
C82 C83 H83 119.5 . .
C84 C83 H83 119.5 . .
C83 C84 C79 120.6(12) . .
C83 C84 H84 119.7 . .
C79 C84 H84 119.7 . .
C86 C85 O4 122.0(12) . .
C86 C85 C90 119.9(14) . .
O4 C85 C90 117.9(12) . .
C85 C86 C87 121.2(12) . .
C85 C86 H86 119.4 . .
C87 C86 H86 119.4 . .
C86 C87 C88 119.9(12) . .
C86 C87 H87 120.1 . .
C88 C87 H87 120.1 . .
C89 C88 N12 118.3(11) . .
C89 C88 C87 117.3(12) . .
N12 C88 C87 124.3(11) . .
C90 C89 C88 122.7(12) . .
C90 C89 H89 118.7 . .
C88 C89 H89 118.7 . .
C89 C90 C85 118.9(13) . .
C89 C90 H90 120.5 . .
C85 C90 H90 120.5 . .
N12 C91 C92 122.0(12) . .
N12 C91 H91 119.0 . .
C92 C91 H91 119.0 . .
C96 C92 C93 115.3(13) . .
C96 C92 C91 124.0(11) . .
C93 C92 C91 120.6(11) . .
N16 C93 C92 125.5(11) . .
N16 C93 H93 117.3 . .
C92 C93 H93 117.3 . .
N16 C94 C95 122.5(12) . .
N16 C94 H94 118.7 . .
C95 C94 H94 118.7 . .
C94 C95 C96 121.0(12) . .
C94 C95 H95 119.5 . .
C96 C95 H95 119.5 . .
C95 C96 C92 119.2(11) . .
C95 C96 H96 120.4 . .
C92 C96 H96 120.4 . .
F1 B1 F3 118.6(10) . .
F1 B1 F4 121.1(9) . .
F3 B1 F4 114.6(9) . .
F1 B1 F2 102.1(10) . .
F3 B1 F2 94.6(11) . .
F4 B1 F2 97.1(10) . .
F6 B2 F8 110.1(13) . .
F6 B2 F7 113.5(14) . .
F8 B2 F7 111.5(13) . .
F6 B2 F5 104.7(16) . .
F8 B2 F5 106.3(16) . .
F7 B2 F5 110.2(16) . .
F9 B3 F12 111.9(14) . .
F9 B3 F10 110.3(17) . .
F12 B3 F10 102.8(13) . .
F9 B3 F11 110.2(13) . .
F12 B3 F11 115.0(13) . .
F10 B3 F11 106.3(14) . .
F16 B5 F18 104.4(18) . .
F16 B5 F15 107(2) . .
F18 B5 F15 106.7(19) . .
F16 B5 F17 106(2) . .
F18 B5 F17 118.2(19) . .
F15 B5 F17 113.9(17) . .
F13 B4 F13 98.4(19) . 2
F13 B4 F14 107.1(7) . 2
F13 B4 F14 110.4(8) 2 2
F13 B4 F14 110.4(8) . .
F13 B4 F14 107.1(7) 2 .
F14 B4 F14 121.2(14) 2 .
N1W C1W C2W 176(2) . .
C1W C2W H2W1 109.5 . .
C1W C2W H2W2 109.5 . .
H2W1 C2W H2W2 109.5 . .
C1W C2W H2W3 109.5 . .
H2W1 C2W H2W3 109.5 . .
H2W2 C2W H2W3 109.5 . .

loop_
_geom_bond_atom_site_label_1
_geom_bond_atom_site_label_2
_geom_bond_distance
_geom_bond_site_symmetry_2
Pd1 N2 2.027(7) .
Pd1 N1 2.034(7) .
Pd1 N4 2.032(7) .
Pd1 N3 2.044(8) .
Pd2 N15 2.021(8) .
Pd2 N16 2.025(9) .
Pd2 N14 2.027(8) .
Pd2 N13 2.061(8) .
O1 C10 1.374(13) .
O1 C13 1.407(14) .
O2 C34 1.372(12) .
O2 C37 1.397(13) .
O3 C61 1.382(13) .
O3 C58 1.386(14) .
O4 C85 1.374(15) .
O4 C82 1.380(13) .
N1 C1 1.332(11) .
N1 C5 1.351(11) .
N2 C29 1.316(11) .
N2 C25 1.337(12) .
N3 C53 1.327(12) .
N3 C49 1.329(12) .
N4 C73 1.300(11) .
N4 C77 1.337(11) .
N5 C6 1.263(11) .
N5 C7 1.426(13) .
N6 C30 1.244(12) .
N6 C31 1.414(12) .
N7 C54 1.221(14) .
N7 C55 1.458(15) .
N8 C78 1.248(13) .
N8 C79 1.425(12) .
N9 C19 1.251(15) .
N9 C16 1.420(16) .
N10 C43 1.252(13) .
N10 C40 1.393(13) .
N11 C67 1.261(13) .
N11 C64 1.410(14) .
N12 C91 1.247(14) .
N12 C88 1.395(14) .
N13 C24 1.315(13) .
N13 C23 1.323(14) .
N14 C46 1.324(13) .
N14 C45 1.323(12) .
N15 C72 1.312(13) .
N15 C68 1.332(13) .
N16 C94 1.317(13) .
N16 C93 1.346(15) .
C1 C2 1.374(13) .
C1 H1 0.9500 .
C2 C3 1.370(14) .
C2 H2 0.9500 .
C3 C4 1.384(14) .
C3 H3 0.9500 .
C4 C5 1.392(12) .
C4 C6 1.474(13) .
C5 H5 0.9500 .
C6 H6 0.9500 .
C7 C8 1.390(13) .
C7 C12 1.391(14) .
C8 C9 1.378(15) .
C8 H8 0.9500 .
C9 C10 1.373(15) .
C9 H9 0.9500 .
C10 C11 1.379(13) .
C11 C12 1.383(14) .
C11 H11A 0.9500 .
C12 H12 0.9500 .
C13 C14 1.361(18) .
C13 C18 1.386(17) .
C14 C15 1.384(18) .
C14 H14 0.9500 .
C15 C16 1.386(18) .
C15 H15 0.9500 .
C16 C17 1.372(19) .
C17 C18 1.386(18) .
C17 H17 0.9500 .
C18 H18 0.9500 .
C19 C20 1.464(16) .
C19 H19 0.9500 .
C20 C21 1.373(15) .
C20 C24 1.413(14) .
C21 C22 1.360(16) .
C21 H21 0.9500 .
C22 C23 1.365(15) .
C22 H22 0.9500 .
C23 H23 0.9500 .
C24 H24 0.9500 .
C25 C26 1.387(13) .
C25 H25 0.9500 .
C26 C27 1.366(14) .
C26 H26 0.9500 .
C27 C28 1.386(13) .
C27 H27 0.9500 .
C28 C29 1.401(12) .
C28 C30 1.457(14) .
C29 H29 0.9500 .
C30 H30 0.9500 .
C31 C32 1.394(13) .
C31 C36 1.397(13) .
C32 C33 1.368(14) .
C32 H32 0.9500 .
C33 C34 1.394(13) .
C33 H33 0.9500 .
C34 C35 1.378(14) .
C35 C36 1.383(14) .
C35 H35 0.9500 .
C36 H36 0.9500 .
C37 C42 1.359(15) .
C37 C38 1.360(14) .
C38 C39 1.366(15) .
C38 H38 0.9500 .
C39 C40 1.376(15) .
C39 H39 0.9500 .
C40 C41 1.396(14) .
C41 C42 1.390(15) .
C41 H41 0.9500 .
C42 H42 0.9500 .
C43 C44 1.474(15) .
C43 H43 0.9500 .
C44 C48 1.375(15) .
C44 C45 1.386(13) .
C45 H45 0.9500 .
C46 C47 1.387(16) .
C46 H46 0.9500 .
C47 C48 1.371(16) .
C47 H47 0.9500 .
C48 H48 0.9500 .
C49 C50 1.371(14) .
C49 H49 0.9500 .
C50 C51 1.359(16) .
C50 H50 0.9500 .
C51 C52 1.375(16) .
C51 H51 0.9500 .
C52 C53 1.406(13) .
C52 C54 1.479(16) .
C53 H53 0.9500 .
C54 H54 0.9500 .
C55 C60 1.357(15) .
C55 C56 1.368(16) .
C56 C57 1.395(18) .
C56 H56 0.9500 .
C57 C58 1.376(16) .
C57 H57 0.9500 .
C58 C59 1.372(15) .
C59 C60 1.384(15) .
C59 H59 0.9500 .
C60 H60 0.9500 .
C61 C66 1.376(15) .
C61 C62 1.379(16) .
C62 C63 1.390(16) .
C62 H62 0.9500 .
C63 C64 1.400(14) .
C63 H63 0.9500 .
C64 C65 1.379(15) .
C65 C66 1.375(15) .
C65 H65 0.9500 .
C66 H66 0.9500 .
C67 C69 1.462(15) .
C67 H67 0.9500 .
C68 C69 1.387(14) .
C68 H68 0.9500 .
C69 C70 1.373(15) .
C70 C71 1.375(17) .
C70 H70 0.9500 .
C71 C72 1.368(16) .
C71 H71 0.9500 .
C72 H72 0.9500 .
C73 C74 1.396(13) .
C73 H73 0.9500 .
C74 C75 1.393(15) .
C74 H74 0.9500 .
C75 C76 1.394(14) .
C75 H75 0.9500 .
C76 C77 1.386(12) .
C76 C78 1.463(14) .
C77 H77 0.9500 .
C78 H78 0.9500 .
C79 C80 1.380(14) .
C79 C84 1.391(13) .
C80 C81 1.402(14) .
C80 H80 0.9500 .
C81 C82 1.378(14) .
C81 H81 0.9500 .
C82 C83 1.369(16) .
C83 C84 1.372(15) .
C83 H83 0.9500 .
C84 H84 0.9500 .
C85 C86 1.365(17) .
C85 C90 1.379(17) .
C86 C87 1.376(17) .
C86 H86 0.9500 .
C87 C88 1.399(15) .
C87 H87 0.9500 .
C88 C89 1.386(15) .
C89 C90 1.365(17) .
C89 H89 0.9500 .
C90 H90 0.9500 .
C91 C92 1.475(17) .
C91 H91 0.9500 .
C92 C96 1.382(16) .
C92 C93 1.400(15) .
C93 H93 0.9500 .
C94 C95 1.363(15) .
C94 H94 0.9500 .
C95 C96 1.367(17) .
C95 H95 0.9500 .
C96 H96 0.9500 .
B1 F1 1.226(9) .
B1 F3 1.282(10) .
B1 F4 1.299(9) .
B1 F2 1.361(12) .
B2 F6 1.288(12) .
B2 F8 1.294(12) .
B2 F7 1.296(12) .
B2 F5 1.317(13) .
B3 F9 1.247(12) .
B3 F12 1.264(11) .
B3 F10 1.270(12) .
B3 F11 1.287(12) .
B5 F16 1.267(14) .
B5 F18 1.270(13) .
B5 F15 1.271(14) .
B5 F17 1.274(13) .
B4 F13 1.284(13) .
B4 F13 1.284(13) 2
B4 F14 1.294(10) 2
B4 F14 1.294(10) .
N1W C1W 1.109(18) .
C1W C2W 1.43(2) .
C2W H2W1 0.9800 .
C2W H2W2 0.9800 .
C2W H2W3 0.9800 .
